data_2205473
loop_
_publ_author_name
'Zid, Mohamed Faouzi'
'Driss, Ahmed'
'Jouini, Tahar'

_publ_section_title
;
(Na~0.38~,Ca~0.31~)MgFe~2~P~3~O~12~
;
_journal_issue 4
_journal_name_full 'Acta Crystallographica, Section E'
_journal_page_first i46
_journal_page_last i48
_journal_paper_doi 10.1107/S1600536805006756
_journal_volume 61
_journal_year 2005
_chemical_formula_iupac '(Na0.38, Ca0.31) Mg Fe2 P3 O12'
_chemical_formula_moiety 'Ca0.31 Fe2 Mg Na0.38 O12 P3'
_chemical_formula_structural 'Ca0.31 Fe2 Mg Na0.38 O12 P3'
_chemical_formula_sum 'Ca0.31 Fe2 Mg Na0.38 O12 P3'
_chemical_formula_weight 442.07
_chemical_name_systematic
;
sodium calcium magnesium iron phosphate
;
_space_group_IT_number 15
_symmetry_cell_setting monoclinic
_symmetry_space_group_name_Hall '-C 2yc'
_symmetry_space_group_name_H-M 'C 1 2/c 1'
_atom_sites_solution_primary direct
_atom_sites_solution_secondary difmap
_audit_creation_method SHELXL-97
_cell_angle_alpha 90.00
_cell_angle_beta 113.840(10)
_cell_angle_gamma 90.00
_cell_formula_units_Z 4
_cell_length_a 11.852(2)
_cell_length_b 12.4580(10)
_cell_length_c 6.3861(6)
_cell_measurement_reflns_used 25
_cell_measurement_temperature 298(2)
_cell_measurement_theta_max 15
_cell_measurement_theta_min 10
_cell_volume 862.5(2)
_computing_cell_refinement 'CAD-4 EXPRESS'
_computing_data_collection 'CAD-4 EXPRESS (Duisenberg, 1992; Mac\'i\<cek & Yordanov, 1992)'
_computing_data_reduction 'XCAD4 (Harms & Wocadlo, 1995)'
_computing_molecular_graphics 'DIAMOND (Brandenburg, 1998)'
_computing_publication_material SHELXL97
_computing_structure_refinement 'SHELXL97 (Sheldrick, 1997)'
_computing_structure_solution 'SHELXS97 (Sheldrick, 1997)'
_diffrn_ambient_temperature 298(2)
_diffrn_measured_fraction_theta_full 0.998
_diffrn_measured_fraction_theta_max 0.998
_diffrn_measurement_device_type 'Enraf--Nonius CAD-4'
_diffrn_measurement_method \w/2\q
_diffrn_radiation_monochromator graphite
_diffrn_radiation_source 'fine-focus sealed tube'
_diffrn_radiation_type MoK\a
_diffrn_radiation_wavelength 0.71073
_diffrn_reflns_av_R_equivalents 0.0212
_diffrn_reflns_av_sigmaI/netI 0.0321
_diffrn_reflns_limit_h_max 15
_diffrn_reflns_limit_h_min 0
_diffrn_reflns_limit_k_max 16
_diffrn_reflns_limit_k_min -2
_diffrn_reflns_limit_l_max 7
_diffrn_reflns_limit_l_min -8
_diffrn_reflns_number 1292
_diffrn_reflns_theta_full 27.98
_diffrn_reflns_theta_max 27.98
_diffrn_reflns_theta_min 2.49
_diffrn_standards_decay_% 1
_diffrn_standards_interval_time 120
_diffrn_standards_number 2
_exptl_absorpt_coefficient_mu 4.272
_exptl_absorpt_correction_T_max 0.847
_exptl_absorpt_correction_T_min 0.672
_exptl_absorpt_correction_type psi-scan
_exptl_absorpt_process_details '(North et al., 1968)'
_exptl_crystal_colour brown
_exptl_crystal_density_diffrn 3.405
_exptl_crystal_density_method 'not measured'
_exptl_crystal_description prism
_exptl_crystal_F_000 862
_exptl_crystal_size_max 0.20
_exptl_crystal_size_mid 0.08
_exptl_crystal_size_min 0.04
_refine_diff_density_max 1.213
_refine_diff_density_min -0.732
_refine_ls_extinction_coef 0.0019(4)
_refine_ls_extinction_expression Fc^*^=kFc[1+0.001xFc^2^\l^3^/sin(2\q)]^-1/4^
_refine_ls_extinction_method SHELXL97
_refine_ls_goodness_of_fit_ref 1.110
_refine_ls_matrix_type full
_refine_ls_number_parameters 97
_refine_ls_number_reflns 1045
_refine_ls_number_restraints 1
_refine_ls_restrained_S_all 1.109
_refine_ls_R_factor_all 0.0410
_refine_ls_R_factor_gt 0.0309
_refine_ls_shift/su_max 0.000
_refine_ls_shift/su_mean 0.000
_refine_ls_structure_factor_coef Fsqd
_refine_ls_weighting_details 'calc w = 1/[\s^2^(Fo^2^)+(0.0266P)^2^+12.2021P] where P = (Fo^2^+2Fc^2^)/3'
_refine_ls_weighting_scheme calc
_refine_ls_wR_factor_gt 0.0829
_refine_ls_wR_factor_ref 0.0881
_reflns_number_gt 904
_reflns_number_total 1045
_reflns_threshold_expression I>2\s(I)
_cod_data_source_file dn6200.cif
_cod_original_sg_symbol_H-M 'C 2/c'
_cod_database_code 2205473

loop_
_symmetry_equiv_pos_as_xyz
'x, y, z'
'-x, y, -z+1/2'
'x+1/2, y+1/2, z'
'-x+1/2, y+1/2, -z+1/2'
'-x, -y, -z'
'x, -y, z-1/2'
'-x+1/2, -y+1/2, -z'
'x+1/2, -y+1/2, z-1/2'

loop_
_atom_site_label
_atom_site_fract_x
_atom_site_fract_y
_atom_site_fract_z
_atom_site_U_iso_or_equiv
_atom_site_adp_type
_atom_site_calc_flag
_atom_site_refinement_flags
_atom_site_occupancy
_atom_site_type_symbol
Fe1 0.78242(5) 0.84605(5) 0.86970(10) 0.0091(2) Uani d . 1 Fe
P1 0.74054(9) 0.60906(8) 0.6295(2) 0.0049(2) Uani d . 1 P
P2 0.5000 0.78720(10) 0.7500 0.0044(3) Uani d S 1 P
Mg1 0.5000 0.7644(2) 0.2500 0.0107(4) Uani d S 1 Mg
Na1 1.0000 0.9968(7) 0.2500 0.026(2) Uani d SP 0.376(9) Na
Ca1 0.5000 1.0000 0.5000 0.027(2) Uani d SP 0.312(4) Ca
O1 0.8322(3) 0.8350(2) 0.6045(5) 0.0079(6) Uani d . 1 O
O2 0.3769(3) 0.8977(2) 0.1809(5) 0.0123(6) Uani d . 1 O
O3 0.7763(3) 0.8217(2) 1.1820(5) 0.0070(5) Uani d . 1 O
O4 0.8174(3) 0.9980(2) 0.8791(5) 0.0102(6) Uani d . 1 O
O5 0.6013(3) 0.8635(2) 0.7462(5) 0.0096(6) Uani d . 1 O
O6 0.9561(3) 0.7834(2) 1.0323(5) 0.0079(6) Uani d . 1 O

loop_
_atom_site_aniso_label
_atom_site_aniso_U_11
_atom_site_aniso_U_22
_atom_site_aniso_U_33
_atom_site_aniso_U_12
_atom_site_aniso_U_13
_atom_site_aniso_U_23
Fe1 0.0104(3) 0.0086(3) 0.0086(3) 0.0004(2) 0.0043(2) 0.0009(2)
P1 0.0074(5) 0.0038(4) 0.0039(4) 0.0000(3) 0.0028(3) -0.0002(3)
P2 0.0044(6) 0.0058(6) 0.0027(6) 0.000 0.0010(5) 0.000
Mg1 0.0101(9) 0.0120(10) 0.0115(9) 0.000 0.0061(8) 0.000
Na1 0.010(3) 0.041(5) 0.020(4) 0.000 -0.001(3) 0.000
Ca1 0.027(3) 0.012(2) 0.025(2) 0.003(2) -0.007(2) 0.0005(18)
O1 0.013(2) 0.006(2) 0.0040(10) 0.0020(11) 0.0032(11) 0.0012(10)
O2 0.009(2) 0.014(2) 0.015(2) -0.0013(12) 0.0060(12) 0.0013(10)
O3 0.010(2) 0.008(2) 0.004(2) -0.0002(10) 0.0029(10) -0.0005(10)
O4 0.016(2) 0.004(2) 0.012(2) -0.0002(11) 0.0069(12) -0.0014(11)
O5 0.006(2) 0.009(2) 0.013(2) -0.0011(11) 0.0023(11) 0.0032(11)
O6 0.007(2) 0.010(2) 0.005(2) 0.0000(10) 0.0009(10) 0.0028(10)

loop_
_atom_type_symbol
_atom_type_description
_atom_type_scat_dispersion_real
_atom_type_scat_dispersion_imag
_atom_type_scat_source
O O 0.0106 0.0060 'International Tables Vol C Tables 4.2.6.8 and 6.1.1.4'
Na Na 0.0362 0.0249 'International Tables Vol C Tables 4.2.6.8 and 6.1.1.4'
P P 0.1023 0.0942 'International Tables Vol C Tables 4.2.6.8 and 6.1.1.4'
Fe Fe 0.3463 0.8444 'International Tables Vol C Tables 4.2.6.8 and 6.1.1.4'
Mg Mg 0.0486 0.0363 'International Tables Vol C Tables 4.2.6.8 and 6.1.1.4'
Ca Ca 0.2262 0.3064 'International Tables Vol C Tables 4.2.6.8 and 6.1.1.4'

loop_
_geom_angle_atom_site_label_1
_geom_angle_atom_site_label_2
_geom_angle_atom_site_label_3
_geom_angle_site_symmetry_1
_geom_angle_site_symmetry_3
_geom_angle
_geom_angle_publ_flag
O4 Fe1 O5 . . 95.11(13) ?
O4 Fe1 O1 . . 87.78(12) ?
O5 Fe1 O1 . . 108.22(12) ?
O4 Fe1 O3 . . 101.89(12) ?
O5 Fe1 O3 . . 86.81(12) ?
O1 Fe1 O3 . . 161.50(12) ?
O4 Fe1 O6 . . 101.44(12) ?
O5 Fe1 O6 . . 161.92(12) ?
O1 Fe1 O6 . . 79.86(12) ?
O3 Fe1 O6 . . 82.75(11) ?
O4 Fe1 O3 . 7_667 172.84(12) ?
O5 Fe1 O3 . 7_667 79.45(11) ?
O1 Fe1 O3 . 7_667 89.50(11) ?
O3 Fe1 O3 . 7_667 82.58(11) ?
O6 Fe1 O3 . 7_667 84.58(11) ?
Mg1 Fe1 Na1 7_666 5_776 58.24(13) n
Na1 Fe1 Na1 1_556 5_776 55.218(11) n
O2 P1 O4 8_566 4_646 112.34(18) ?
O2 P1 O1 8_566 7_666 111.19(17) ?
O4 P1 O1 4_646 7_666 107.63(16) ?
O2 P1 O3 8_566 7_667 108.75(17) ?
O4 P1 O3 4_646 7_667 109.37(16) ?
O1 P1 O3 7_666 7_667 107.44(16) ?
Na1 P1 Ca1 3_445 4_646 129.94(15) n
O5 P2 O5 2_656 . 103.7(2) ?
O5 P2 O6 2_656 8_465 112.6(2) ?
O5 P2 O6 . 8_465 108.5(2) ?
O5 P2 O6 2_656 7_667 108.5(2) ?
O5 P2 O6 . 7_667 112.6(2) ?
O6 P2 O6 8_465 7_667 110.7(2) ?
Ca1 P2 Ca1 2_656 . 62.12(3) n
O2 Mg1 O2 2_655 . 77.96(17) ?
O2 Mg1 O6 2_655 8_465 114.73(12) ?
O2 Mg1 O6 . 8_465 90.69(12) ?
O2 Mg1 O6 2_655 7_666 90.69(12) ?
O2 Mg1 O6 . 7_666 114.73(12) ?
O6 Mg1 O6 8_465 7_666 147.86(19) ?
O2 Mg1 O1 2_655 8_465 161.59(13) ?
O2 Mg1 O1 . 8_465 85.70(11) ?
O6 Mg1 O1 8_465 8_465 73.47(11) ?
O6 Mg1 O1 7_666 8_465 88.48(11) ?
O2 Mg1 O1 2_655 7_666 85.70(11) ?
O2 Mg1 O1 . 7_666 161.59(13) ?
O6 Mg1 O1 8_465 7_666 88.48(11) ?
O6 Mg1 O1 7_666 7_666 73.47(11) ?
O1 Mg1 O1 8_465 7_666 111.61(17) ?
Ca1 Mg1 Ca1 . 2_655 57.09(4) ?
O4 Na1 O4 2_756 1_554 179.3(4) ?
O4 Na1 O4 2_756 5_776 77.67(9) ?
O4 Na1 O4 1_554 5_776 102.31(9) ?
O4 Na1 O4 2_756 6_575 102.31(9) ?
O4 Na1 O4 1_554 6_575 77.67(9) ?
O4 Na1 O4 5_776 6_575 177.2(4) ?
O4 Na1 O1 2_756 5_776 56.32(13) ?
O4 Na1 O1 1_554 5_776 123.1(3) ?
O4 Na1 O1 5_776 5_776 60.93(13) ?
O4 Na1 O1 6_575 5_776 116.6(3) ?
O4 Na1 O1 2_756 6_575 123.1(3) ?
O4 Na1 O1 1_554 6_575 56.32(13) ?
O4 Na1 O1 5_776 6_575 116.6(3) ?
O4 Na1 O1 6_575 6_575 60.93(13) ?
O1 Na1 O1 5_776 6_575 82.0(3) ?
O4 Na1 O6 2_756 1_554 112.1(3) ?
O4 Na1 O6 1_554 1_554 68.62(16) ?
O4 Na1 O6 5_776 1_554 83.35(18) ?
O4 Na1 O6 6_575 1_554 99.2(2) ?
O1 Na1 O6 5_776 1_554 143.55(12) ?
O1 Na1 O6 6_575 1_554 123.83(9) ?
O4 Na1 O6 2_756 2_756 68.62(16) ?
O4 Na1 O6 1_554 2_756 112.1(3) ?
O4 Na1 O6 5_776 2_756 99.2(2) ?
O4 Na1 O6 6_575 2_756 83.35(18) ?
O1 Na1 O6 5_776 2_756 123.83(9) ?
O1 Na1 O6 6_575 2_756 143.55(12) ?
O6 Na1 O6 1_554 2_756 51.15(19) ?
O5 Ca1 O5 5_676 . 180.0 ?
O5 Ca1 O2 5_676 5_676 99.31(11) ?
O5 Ca1 O2 . 5_676 80.69(11) ?
O5 Ca1 O2 5_676 . 80.69(11) ?
O5 Ca1 O2 . . 99.31(11) ?
O2 Ca1 O2 5_676 . 180.00(13) ?
O5 Ca1 O2 5_676 6_576 72.69(10) ?
O5 Ca1 O2 . 6_576 107.31(10) ?
O2 Ca1 O2 5_676 6_576 66.57(13) ?
O2 Ca1 O2 . 6_576 113.43(13) ?
O5 Ca1 O2 5_676 2_655 107.31(10) ?
O5 Ca1 O2 . 2_655 72.69(10) ?
O2 Ca1 O2 5_676 2_655 113.43(13) ?
O2 Ca1 O2 . 2_655 66.57(13) ?
O2 Ca1 O2 6_576 2_655 180.0 ?
O5 Ca1 O5 5_676 6_575 53.67(12) ?
O5 Ca1 O5 . 6_575 126.33(12) ?
O2 Ca1 O5 5_676 6_575 85.11(9) ?
O2 Ca1 O5 . 6_575 94.89(9) ?
O2 Ca1 O5 6_576 6_575 113.62(9) ?
O2 Ca1 O5 2_655 6_575 66.38(9) ?
O5 Ca1 O5 5_676 2_656 126.33(12) ?
O5 Ca1 O5 . 2_656 53.67(12) ?
O2 Ca1 O5 5_676 2_656 94.89(9) ?
O2 Ca1 O5 . 2_656 85.11(9) ?
O2 Ca1 O5 6_576 2_656 66.38(9) ?
O2 Ca1 O5 2_655 2_656 113.62(9) ?
O5 Ca1 O5 6_575 2_656 180.0 ?
P1 O1 Fe1 7_666 . 122.73(17) ?
P1 O1 Mg1 7_666 7_666 135.42(17) ?
Fe1 O1 Mg1 . 7_666 101.84(12) ?
P1 O1 Na1 7_666 5_776 91.57(16) ?
Fe1 O1 Na1 . 5_776 94.63(11) ?
Mg1 O1 Na1 7_666 5_776 83.17(16) ?
P1 O2 Mg1 8_465 . 125.56(18) ?
P1 O2 Ca1 8_465 . 116.91(17) ?
Mg1 O2 Ca1 . . 96.29(12) ?
P1 O2 Ca1 8_465 2_655 133.43(18) ?
Mg1 O2 Ca1 . 2_655 90.79(11) ?
Ca1 O2 Ca1 . 2_655 81.50(9) ?
P1 O3 Fe1 7_667 . 137.45(18) ?
P1 O3 Fe1 7_667 7_667 120.92(16) ?
Fe1 O3 Fe1 . 7_667 97.42(11) ?
P1 O4 Fe1 4_656 . 142.6(2) ?
P1 O4 Na1 4_656 1_556 104.2(2) ?
Fe1 O4 Na1 . 1_556 96.7(2) ?
P1 O4 Na1 4_656 5_776 112.5(2) ?
Fe1 O4 Na1 . 5_776 102.1(2) ?
Na1 O4 Na1 1_556 5_776 77.69(9) ?
P2 O5 Fe1 . . 130.82(18) ?
P2 O5 Ca1 . . 105.84(14) ?
Fe1 O5 Ca1 . . 122.48(14) ?
P2 O5 Ca1 . 2_656 81.54(12) ?
Fe1 O5 Ca1 . 2_656 117.79(13) ?
Ca1 O5 Ca1 . 2_656 74.38(8) ?
P2 O6 Fe1 7_667 . 125.19(16) ?
P2 O6 Mg1 7_667 7_666 119.21(17) ?
Fe1 O6 Mg1 . 7_666 102.37(12) ?
P2 O6 Na1 7_667 1_556 99.08(15) ?
Fe1 O6 Na1 . 1_556 81.09(10) ?
Mg1 O6 Na1 7_666 1_556 126.04(14) ?

loop_
_geom_bond_atom_site_label_1
_geom_bond_atom_site_label_2
_geom_bond_site_symmetry_2
_geom_bond_distance
_geom_bond_publ_flag
Fe1 O4 . 1.934(3) ?
Fe1 O5 . 1.978(3) ?
Fe1 O1 . 2.011(3) ?
Fe1 O3 . 2.048(3) ?
Fe1 O6 . 2.049(3) ?
Fe1 O3 7_667 2.185(3) ?
Fe1 Mg1 7_666 3.2744(11) n
Fe1 Na1 1_556 3.319(5) n
Fe1 Na1 5_776 3.558(5) n
P1 O2 8_566 1.516(3) ?
P1 O4 4_646 1.536(3) ?
P1 O1 7_666 1.556(3) ?
P1 O3 7_667 1.558(3) ?
P1 Na1 3_445 3.221(4) n
P1 Ca1 4_646 3.3196(11) n
P2 O5 2_656 1.539(3) ?
P2 O5 . 1.539(3) ?
P2 O6 8_465 1.547(3) ?
P2 O6 7_667 1.547(3) ?
P2 Ca1 2_656 3.0946(12) n
P2 Ca1 . 3.0946(12) n
Mg1 O2 2_655 2.135(4) ?
Mg1 O2 . 2.135(3) ?
Mg1 O6 8_465 2.152(3) ?
Mg1 O6 7_666 2.152(3) ?
Mg1 O1 8_465 2.204(3) ?
Mg1 O1 7_666 2.204(3) ?
Mg1 Fe1 8_465 3.2744(11) n
Mg1 Fe1 7_666 3.2744(11) n
Mg1 Na1 3_445 3.334(9) n
Mg1 Ca1 . 3.3409(19) n
Mg1 Ca1 2_655 3.3409(19) n
Na1 O4 2_756 2.480(3) ?
Na1 O4 1_554 2.480(3) ?
Na1 O4 5_776 2.610(3) ?
Na1 O4 6_575 2.610(3) ?
Na1 O1 5_776 2.778(7) ?
Na1 O1 6_575 2.778(7) ?
Na1 O6 1_554 2.947(9) ?
Na1 O6 2_756 2.947(9) ?
Na1 Na1 5_776 3.1940(6) n
Na1 Na1 5_775 3.1940(6) n
Na1 P1 3 3.221(4) n
Na1 P1 4_655 3.221(4) n
Ca1 O5 5_676 2.297(3) ?
Ca1 O5 . 2.297(3) ?
Ca1 O2 5_676 2.346(3) ?
Ca1 O2 . 2.346(3) ?
Ca1 O2 6_576 2.540(3) ?
Ca1 O2 2_655 2.540(3) ?
Ca1 O5 6_575 2.921(3) ?
Ca1 O5 2_656 2.921(3) ?
Ca1 P2 5_676 3.0946(12) n
Ca1 Ca1 2_655 3.1931(3) n
Ca1 Ca1 2_656 3.1931(3) n
